data_4320656
loop_
_publ_author_name
'Mario S\'anchez'
'Herbert H\"opfl'
'Maria-Eugenia Ochoa'
'Norberto Farf\'an'
'Rosa Santillan'
'Susana Rojas-Lima'

_publ_contact_author_address
;
Centro de Investigaciones Qu\'imicas
Universidad Aut\'onoma del Estado de Morelos
Av. Universidad 1001
C.P. 62210 Cuernavaca
Mexico 
;
_publ_contact_author_email ' hhopfl@buzon.uaem.mx '
_publ_contact_author_fax ' +52 73 29 79 98 '
_publ_contact_author_name 'Herbert H\"opfl'
_publ_contact_author_phone ' +52 73 29 79 97 '
_publ_section_title
;
 Preparation of Seven- and Eight-Membered Boron Heterocycles from
 Different Salen Ligands and Arylboronic Acids
;
_journal_name_full 'Inorganic Chemistry'
_journal_page_first 6405
_journal_page_last 6412
_journal_paper_doi 10.1021/ic010580g
_journal_volume 40
_journal_year 2001
_chemical_formula_moiety 'C35 H40 B2 N2 O4'
_chemical_formula_sum 'C35 H40 B2 N2 O4'
_chemical_formula_weight 574.31
_chemical_name_systematic
;
 ?
;
_space_group_IT_number 33
_symmetry_cell_setting orthorhombic
_symmetry_space_group_name_Hall 'P 2c -2n'
_symmetry_space_group_name_H-M 'P n a 21'
_atom_sites_solution_hydrogens geom
_atom_sites_solution_primary direct
_atom_sites_solution_secondary difmap
_audit_creation_method SHELXL-97
_cell_angle_alpha 90.00
_cell_angle_beta 90.00
_cell_angle_gamma 90.00
_cell_formula_units_Z 4
_cell_length_a 17.784(4)
_cell_length_b 7.9650(15)
_cell_length_c 23.028(5)
_cell_measurement_temperature 293(2)
_cell_volume 3261.9(12)
_computing_cell_refinement 'SAINT, version 6.01, 1999'
_computing_data_collection 'Smart, version 5.057c, 1997-1998'
_computing_data_reduction 'SAINT, version 6.01, 1999'
_computing_molecular_graphics 'SHELXTL-NT, version 5.10, 1999'
_computing_publication_material 'SHELXTL-NT, version 5.10, 1999'
_computing_structure_refinement 'SHELXL-97 (Sheldrick, 1997)'
_computing_structure_solution 'SHELXS-97 (Sheldrick, 1990)'
_diffrn_ambient_temperature 293(2)
_diffrn_measured_fraction_theta_full 0.996
_diffrn_measured_fraction_theta_max 0.996
_diffrn_measurement_device_type 'Bruker Smart 6000'
_diffrn_measurement_method CCD
_diffrn_radiation_monochromator graphite
_diffrn_radiation_source 'fine-focus sealed tube'
_diffrn_radiation_type MoK\a
_diffrn_radiation_wavelength 0.71073
_diffrn_reflns_av_R_equivalents 0.0913
_diffrn_reflns_av_sigmaI/netI 0.1126
_diffrn_reflns_limit_h_max 18
_diffrn_reflns_limit_h_min -21
_diffrn_reflns_limit_k_max 9
_diffrn_reflns_limit_k_min -7
_diffrn_reflns_limit_l_max 25
_diffrn_reflns_limit_l_min -27
_diffrn_reflns_number 19159
_diffrn_reflns_theta_full 25.10
_diffrn_reflns_theta_max 25.10
_diffrn_reflns_theta_min 1.77
_exptl_absorpt_coefficient_mu 0.075
_exptl_absorpt_correction_type none
_exptl_crystal_colour yellow
_exptl_crystal_density_diffrn 1.170
_exptl_crystal_density_method 'not measured'
_exptl_crystal_description cube
_exptl_crystal_F_000 1224
_exptl_crystal_size_max 0.5
_exptl_crystal_size_mid 0.3
_exptl_crystal_size_min 0.1
_refine_diff_density_max 0.106
_refine_diff_density_min -0.099
_refine_diff_density_rms 0.025
_refine_ls_abs_structure_details 'Flack H D (1983), Acta Cryst. A39, 876-881'
_refine_ls_abs_structure_Flack 1.3(19)
_refine_ls_extinction_coef 0.0032(3)
_refine_ls_extinction_expression Fc^*^=kFc[1+0.001xFc^2^\l^3^/sin(2\q)]^-1/4^
_refine_ls_extinction_method SHELXL
_refine_ls_goodness_of_fit_ref 0.748
_refine_ls_hydrogen_treatment mixed
_refine_ls_matrix_type full
_refine_ls_number_parameters 369
_refine_ls_number_reflns 5398
_refine_ls_number_restraints 1
_refine_ls_restrained_S_all 0.748
_refine_ls_R_factor_all 0.1660
_refine_ls_R_factor_gt 0.0457
_refine_ls_shift/su_max 0.022
_refine_ls_shift/su_mean 0.002
_refine_ls_structure_factor_coef Fsqd
_refine_ls_weighting_details 'calc w=1/[\s^2^(Fo^2^)+(0.0358P)^2^+0.0000P] where P=(Fo^2^+2Fc^2^)/3'
_refine_ls_weighting_scheme calc
_refine_ls_wR_factor_gt 0.0810
_refine_ls_wR_factor_ref 0.1063
_reflns_number_gt 1820
_reflns_number_total 5398
_reflns_threshold_expression >2sigma(I)
_cod_data_source_file ic010580g_3.cif
_cod_data_source_block srl11
_cod_original_cell_volume 3261.8(11)
_cod_database_code 4320656

loop_
_symmetry_equiv_pos_as_xyz
'x, y, z'
'-x, -y, z+1/2'
'x+1/2, -y+1/2, z'
'-x+1/2, y+1/2, z+1/2'

loop_
_atom_site_label
_atom_site_type_symbol
_atom_site_fract_x
_atom_site_fract_y
_atom_site_fract_z
_atom_site_U_iso_or_equiv
_atom_site_adp_type
_atom_site_occupancy
_atom_site_symmetry_multiplicity
_atom_site_calc_flag
_atom_site_refinement_flags
_atom_site_disorder_assembly
_atom_site_disorder_group
O3 O 0.6027(3) 0.4699(5) 0.33279(15) 0.1016(13) Uani 1 1 d . . .
N1 N 0.9314(3) 0.6217(5) 0.49211(16) 0.0685(12) Uani 1 1 d . . .
N2 N 0.6680(3) 0.6140(5) 0.41332(15) 0.0683(12) Uani 1 1 d . . .
O1 O 1.0025(3) 0.4850(5) 0.57146(16) 0.1120(13) Uani 1 1 d . . .
C21 C 0.6171(4) 0.5652(6) 0.4493(2) 0.0675(16) Uani 1 1 d . . .
O4 O 0.62915(17) 0.7679(4) 0.32970(14) 0.0801(9) Uani 1 1 d . . .
C20 C 0.6248(3) 0.5893(6) 0.51392(19) 0.0813(16) Uani 1 1 d . . .
H20A H 0.6769 0.5846 0.5245 0.122 Uiso 1 1 calc R . .
H20B H 0.5978 0.5022 0.5338 0.122 Uiso 1 1 calc R . .
H20C H 0.6044 0.6966 0.5246 0.122 Uiso 1 1 calc R . .
O2 O 0.9644(2) 0.7747(4) 0.57735(14) 0.1007(11) Uani 1 1 d . . .
C27 C 0.5444(4) 0.4443(7) 0.3687(3) 0.0868(19) Uani 1 1 d . . .
C8 C 1.0580(4) 0.4544(7) 0.5337(3) 0.0830(17) Uani 1 1 d . . .
C2 C 0.9807(3) 0.5732(6) 0.4549(2) 0.0669(14) Uani 1 1 d . . .
C19 C 0.7345(3) 0.7076(5) 0.4330(2) 0.0723(14) Uani 1 1 d . . .
H19A H 0.7200 0.7808 0.4647 0.087 Uiso 1 1 calc R . .
H19B H 0.7522 0.7778 0.4014 0.087 Uiso 1 1 calc R . .
C22 C 0.5496(3) 0.4843(6) 0.4273(2) 0.0735(15) Uani 1 1 d . . .
C17 C 0.8634(3) 0.7085(6) 0.4728(2) 0.0752(15) Uani 1 1 d . . .
H17A H 0.8766 0.7821 0.4408 0.090 Uiso 1 1 calc R . .
H17B H 0.8454 0.7785 0.5044 0.090 Uiso 1 1 calc R . .
C1 C 0.9708(3) 0.5985(6) 0.39032(19) 0.0807(15) Uani 1 1 d . . .
H1A H 0.9256 0.6610 0.3832 0.121 Uiso 1 1 calc R . .
H1B H 0.9675 0.4912 0.3715 0.121 Uiso 1 1 calc R . .
H1C H 1.0131 0.6592 0.3752 0.121 Uiso 1 1 calc R . .
C4 C 1.1079(4) 0.4496(6) 0.4382(2) 0.0808(16) Uani 1 1 d . . .
H4 H 1.1030 0.4719 0.3987 0.097 Uiso 1 1 calc R . .
C18 C 0.7991(4) 0.5951(4) 0.4532(3) 0.0723(11) Uani 1 1 d . . .
H18A H 0.7827 0.5246 0.4852 0.087 Uiso 1 1 calc R . .
H18B H 0.8156 0.5232 0.4217 0.087 Uiso 1 1 calc R . .
C3 C 1.0505(3) 0.4929(5) 0.4750(2) 0.0686(14) Uani 1 1 d . . .
B1 B 0.9422(4) 0.6068(9) 0.5604(2) 0.082(2) Uani 1 1 d . . .
C26 C 0.4802(5) 0.3683(8) 0.3471(3) 0.115(2) Uani 1 1 d . . .
H26 H 0.4770 0.3405 0.3080 0.138 Uiso 1 1 calc R . .
C24 C 0.4244(4) 0.3699(7) 0.4423(3) 0.104(2) Uani 1 1 d . . .
H24 H 0.3845 0.3431 0.4667 0.125 Uiso 1 1 calc R . .
B2 B 0.6568(4) 0.6024(9) 0.3431(3) 0.083(2) Uani 1 1 d . . .
C28 C 0.6052(4) 0.7993(8) 0.2716(2) 0.118(2) Uani 1 1 d . . .
H28A H 0.6408 0.7486 0.2450 0.142 Uiso 1 1 calc R . .
H28B H 0.5568 0.7461 0.2655 0.142 Uiso 1 1 calc R . .
C25 C 0.4214(5) 0.3340(7) 0.3838(4) 0.117(2) Uani 1 1 d . . .
H25 H 0.3781 0.2851 0.3687 0.140 Uiso 1 1 calc R . .
C23 C 0.4888(4) 0.4474(6) 0.4638(3) 0.0907(17) Uani 1 1 d . . .
H23 H 0.4914 0.4752 0.5029 0.109 Uiso 1 1 calc R . .
C5 C 1.1719(4) 0.3746(6) 0.4579(3) 0.097(2) Uani 1 1 d . . .
H5 H 1.2101 0.3466 0.4320 0.116 Uiso 1 1 calc R . .
C6 C 1.1798(4) 0.3409(6) 0.5153(3) 0.102(2) Uani 1 1 d . . .
H6 H 1.2239 0.2916 0.5287 0.123 Uiso 1 1 calc R . .
C9 C 0.9876(4) 0.7998(9) 0.6362(2) 0.148(3) Uani 1 1 d . . .
H9A H 0.9522 0.7432 0.6616 0.177 Uiso 1 1 calc R . .
H9B H 1.0363 0.7474 0.6416 0.177 Uiso 1 1 calc R . .
C7 C 1.1237(4) 0.3789(7) 0.5537(3) 0.107(2) Uani 1 1 d . . .
H7 H 1.1293 0.3543 0.5930 0.128 Uiso 1 1 calc R . .
C10 C 0.9927(6) 0.9686(11) 0.6532(4) 0.219(5) Uani 1 1 d . . .
H10A H 1.0141 1.0335 0.6222 0.329 Uiso 1 1 calc R . .
H10B H 1.0241 0.9773 0.6870 0.329 Uiso 1 1 calc R . .
H10C H 0.9434 1.0105 0.6621 0.329 Uiso 1 1 calc R . .
C29 C 0.5989(5) 0.9736(9) 0.2588(3) 0.178(4) Uani 1 1 d . . .
H29A H 0.5622 1.0237 0.2839 0.266 Uiso 1 1 calc R . .
H29B H 0.5835 0.9875 0.2191 0.266 Uiso 1 1 calc R . .
H29C H 0.6467 1.0270 0.2646 0.266 Uiso 1 1 calc R . .
C11 C 0.8671(2) 0.5418(9) 0.59237(16) 0.102(2) Uani 1 1 d G . .
C31 C 0.8564(3) 0.3710(7) 0.6017(2) 0.159(3) Uani 1 1 d G . .
H31 H 0.8923 0.2944 0.5889 0.191 Uiso 1 1 calc R . .
C30 C 0.7922(4) 0.3147(6) 0.6300(2) 0.235(7) Uani 1 1 d G . .
H30 H 0.7851 0.2005 0.6362 0.283 Uiso 1 1 calc R . .
C34 C 0.7386(3) 0.4293(11) 0.6490(2) 0.248(8) Uani 1 1 d G . .
H34 H 0.6956 0.3916 0.6680 0.298 Uiso 1 1 calc R . .
C33 C 0.7493(3) 0.6000(9) 0.6397(2) 0.198(4) Uani 1 1 d G . .
H33 H 0.7134 0.6767 0.6525 0.238 Uiso 1 1 calc R . .
C32 C 0.8135(4) 0.6563(6) 0.6114(2) 0.134(3) Uani 1 1 d G . .
H32 H 0.8207 0.7705 0.6052 0.161 Uiso 1 1 calc R . .
C38 C 0.7337(3) 0.5561(8) 0.30975(14) 0.106(2) Uani 1 1 d G . .
C35 C 0.7836(4) 0.6801(5) 0.2919(2) 0.139(3) Uani 1 1 d G . .
H35 H 0.7734 0.7923 0.2998 0.167 Uiso 1 1 calc R . .
C36 C 0.8487(3) 0.6365(8) 0.2621(2) 0.196(5) Uani 1 1 d G . .
H36 H 0.8821 0.7195 0.2501 0.236 Uiso 1 1 calc R . .
C39 C 0.8639(3) 0.4688(10) 0.2502(2) 0.224(7) Uani 1 1 d G . .
H39 H 0.9075 0.4396 0.2303 0.269 Uiso 1 1 calc R . .
C40 C 0.8141(4) 0.3448(6) 0.2681(2) 0.201(5) Uani 1 1 d G . .
H40 H 0.8242 0.2326 0.2601 0.241 Uiso 1 1 calc R . .
C37 C 0.7489(3) 0.3884(7) 0.2978(2) 0.140(3) Uani 1 1 d G . .
H37 H 0.7156 0.3055 0.3098 0.168 Uiso 1 1 calc R . .

loop_
_atom_site_aniso_label
_atom_site_aniso_U_11
_atom_site_aniso_U_22
_atom_site_aniso_U_33
_atom_site_aniso_U_23
_atom_site_aniso_U_13
_atom_site_aniso_U_12
O3 0.129(4) 0.099(3) 0.076(3) -0.021(2) -0.007(3) -0.006(3)
N1 0.070(4) 0.074(3) 0.062(3) 0.007(2) -0.008(2) -0.001(2)
N2 0.072(4) 0.071(3) 0.061(3) 0.000(2) 0.000(2) 0.017(2)
O1 0.137(4) 0.130(3) 0.070(2) 0.015(2) -0.011(3) 0.043(3)
C21 0.076(5) 0.069(3) 0.058(4) 0.004(3) -0.007(3) 0.017(3)
O4 0.090(3) 0.095(2) 0.0553(19) 0.0055(19) -0.0025(19) 0.025(2)
C20 0.075(4) 0.102(4) 0.067(4) 0.002(3) 0.001(3) 0.017(3)
O2 0.124(3) 0.106(3) 0.072(2) 0.004(2) -0.019(2) -0.020(2)
C27 0.096(6) 0.077(4) 0.087(5) -0.008(4) -0.019(4) 0.005(4)
C8 0.092(6) 0.073(3) 0.084(5) 0.000(3) -0.001(4) 0.011(3)
C2 0.068(5) 0.061(3) 0.072(4) 0.006(3) -0.002(3) -0.013(3)
C19 0.072(4) 0.062(3) 0.083(4) 0.000(3) -0.008(3) 0.009(3)
C22 0.074(5) 0.071(3) 0.076(4) -0.008(3) -0.011(4) 0.008(3)
C17 0.088(5) 0.076(3) 0.062(3) 0.002(3) 0.003(3) -0.004(3)
C1 0.086(5) 0.090(3) 0.066(4) 0.005(3) -0.005(3) -0.008(3)
C4 0.085(5) 0.079(4) 0.078(4) 0.003(3) -0.006(4) -0.010(3)
C18 0.075(3) 0.069(2) 0.073(3) 0.011(4) -0.002(2) -0.003(4)
C3 0.082(5) 0.059(3) 0.065(4) 0.004(3) -0.001(3) -0.012(3)
B1 0.096(6) 0.093(5) 0.058(4) 0.002(4) -0.006(4) -0.011(5)
C26 0.127(8) 0.101(5) 0.118(6) -0.013(4) -0.032(6) -0.003(5)
C24 0.075(6) 0.091(4) 0.146(7) 0.005(5) -0.005(5) 0.011(3)
B2 0.107(7) 0.078(5) 0.065(5) -0.004(4) -0.012(4) 0.016(5)
C28 0.144(6) 0.152(6) 0.059(4) 0.014(4) -0.005(4) 0.058(5)
C25 0.107(7) 0.085(4) 0.159(8) -0.012(5) -0.059(6) 0.006(4)
C23 0.069(5) 0.088(4) 0.115(5) 0.002(4) -0.001(4) 0.013(3)
C5 0.090(7) 0.081(4) 0.119(5) 0.021(4) 0.003(5) -0.001(3)
C6 0.090(6) 0.089(4) 0.127(6) 0.001(4) -0.023(5) 0.013(4)
C9 0.239(10) 0.134(6) 0.070(4) -0.003(4) -0.031(5) -0.041(5)
C7 0.122(7) 0.096(4) 0.102(5) 0.015(4) -0.024(5) 0.024(4)
C10 0.388(15) 0.161(7) 0.108(6) -0.049(6) -0.004(8) -0.059(7)
C29 0.259(9) 0.187(7) 0.087(5) 0.070(5) 0.047(5) 0.123(6)
C11 0.108(7) 0.131(5) 0.067(4) 0.005(4) 0.001(4) -0.017(5)
C31 0.211(10) 0.187(7) 0.080(5) 0.043(5) -0.039(5) -0.120(6)
C30 0.254(15) 0.362(14) 0.091(7) 0.047(8) -0.069(7) -0.174(13)
C34 0.205(12) 0.47(2) 0.067(5) 0.068(10) -0.035(6) -0.201(14)
C33 0.128(9) 0.386(15) 0.081(6) 0.004(7) 0.024(5) -0.055(8)
C32 0.118(7) 0.214(7) 0.070(4) -0.002(5) 0.010(4) -0.028(6)
C38 0.125(6) 0.138(5) 0.053(3) -0.013(4) -0.022(4) 0.063(5)
C35 0.104(7) 0.222(8) 0.093(5) 0.030(5) 0.019(4) 0.035(6)
C36 0.110(9) 0.392(16) 0.087(5) 0.042(8) 0.004(5) 0.076(8)
C39 0.139(10) 0.46(2) 0.078(6) -0.007(10) 0.004(5) 0.157(12)
C40 0.225(13) 0.271(10) 0.107(7) -0.054(7) -0.035(7) 0.162(10)
C37 0.155(8) 0.169(7) 0.095(5) -0.045(4) -0.023(5) 0.098(5)

loop_
_atom_type_symbol
_atom_type_description
_atom_type_scat_dispersion_real
_atom_type_scat_dispersion_imag
_atom_type_scat_source
C C 0.0033 0.0016 'International Tables Vol C Tables 4.2.6.8 and 6.1.1.4'
H H 0.0000 0.0000 'International Tables Vol C Tables 4.2.6.8 and 6.1.1.4'
B B 0.0013 0.0007 'International Tables Vol C Tables 4.2.6.8 and 6.1.1.4'
N N 0.0061 0.0033 'International Tables Vol C Tables 4.2.6.8 and 6.1.1.4'
O O 0.0106 0.0060 'International Tables Vol C Tables 4.2.6.8 and 6.1.1.4'

loop_
_geom_angle_atom_site_label_1
_geom_angle_atom_site_label_2
_geom_angle_atom_site_label_3
_geom_angle
_geom_angle_site_symmetry_1
_geom_angle_site_symmetry_3
_geom_angle_publ_flag
C27 O3 B2 121.6(5) . . ?
C2 N1 C17 120.2(4) . . ?
C2 N1 B1 123.8(5) . . ?
C17 N1 B1 115.8(5) . . ?
C21 N2 C19 121.4(4) . . ?
C21 N2 B2 122.3(5) . . ?
C19 N2 B2 115.6(4) . . ?
C8 O1 B1 123.1(5) . . ?
N2 C21 C22 119.4(5) . . ?
N2 C21 C20 122.2(5) . . ?
C22 C21 C20 118.4(5) . . ?
C28 O4 B2 117.6(4) . . ?
C9 O2 B1 117.6(4) . . ?
O3 C27 C26 118.9(7) . . ?
O3 C27 C22 120.8(6) . . ?
C26 C27 C22 120.2(7) . . ?
O1 C8 C7 118.8(6) . . ?
O1 C8 C3 121.3(6) . . ?
C7 C8 C3 119.9(6) . . ?
N1 C2 C3 119.7(5) . . ?
N1 C2 C1 122.5(5) . . ?
C3 C2 C1 117.7(5) . . ?
N2 C19 C18 113.7(4) . . ?
C27 C22 C23 118.8(6) . . ?
C27 C22 C21 119.7(6) . . ?
C23 C22 C21 121.5(6) . . ?
N1 C17 C18 115.5(4) . . ?
C5 C4 C3 121.7(6) . . ?
C17 C18 C19 107.8(3) . . ?
C4 C3 C8 118.2(6) . . ?
C4 C3 C2 122.9(6) . . ?
C8 C3 C2 118.9(5) . . ?
O2 B1 O1 111.3(5) . . ?
O2 B1 N1 103.3(4) . . ?
O1 B1 N1 108.0(5) . . ?
O2 B1 C11 113.6(5) . . ?
O1 B1 C11 108.3(5) . . ?
N1 B1 C11 112.1(5) . . ?
C25 C26 C27 119.7(7) . . ?
C25 C24 C23 118.2(7) . . ?
O4 B2 O3 113.9(5) . . ?
O4 B2 C38 113.5(5) . . ?
O3 B2 C38 108.6(5) . . ?
O4 B2 N2 101.6(4) . . ?
O3 B2 N2 106.5(5) . . ?
C38 B2 N2 112.5(5) . . ?
C29 C28 O4 113.0(5) . . ?
C26 C25 C24 122.1(7) . . ?
C24 C23 C22 121.0(6) . . ?
C6 C5 C4 119.8(6) . . ?
C5 C6 C7 120.8(6) . . ?
C10 C9 O2 114.7(6) . . ?
C6 C7 C8 119.5(6) . . ?
C31 C11 C32 120.0 . . ?
C31 C11 B1 119.9(6) . . ?
C32 C11 B1 120.1(6) . . ?
C30 C31 C11 120.0 . . ?
C31 C30 C34 120.0 . . ?
C33 C34 C30 120.0 . . ?
C32 C33 C34 120.0 . . ?
C33 C32 C11 120.0 . . ?
C35 C38 C37 120.0 . . ?
C35 C38 B2 121.3(5) . . ?
C37 C38 B2 118.7(5) . . ?
C38 C35 C36 120.0 . . ?
C35 C36 C39 120.0 . . ?
C40 C39 C36 120.0 . . ?
C39 C40 C37 120.0 . . ?
C40 C37 C38 120.0 . . ?

loop_
_geom_bond_atom_site_label_1
_geom_bond_atom_site_label_2
_geom_bond_distance
_geom_bond_site_symmetry_2
_geom_bond_publ_flag
O3 C27 1.341(6) . ?
O3 B2 1.448(7) . ?
N1 C2 1.285(6) . ?
N1 C17 1.463(5) . ?
N1 B1 1.589(6) . ?
N2 C21 1.287(6) . ?
N2 C19 1.470(5) . ?
N2 B2 1.632(7) . ?
O1 C8 1.338(6) . ?
O1 B1 1.469(8) . ?
C21 C22 1.453(7) . ?
C21 C20 1.507(6) . ?
O4 C28 1.425(5) . ?
O4 B2 1.440(6) . ?
O2 C9 1.431(6) . ?
O2 B1 1.448(6) . ?
C27 C26 1.384(7) . ?
C27 C22 1.390(7) . ?
C8 C7 1.392(7) . ?
C8 C3 1.392(7) . ?
C2 C3 1.471(6) . ?
C2 C1 1.510(6) . ?
C19 C18 1.530(6) . ?
C22 C23 1.401(7) . ?
C17 C18 1.524(6) . ?
C4 C5 1.364(7) . ?
C4 C3 1.371(6) . ?
B1 C11 1.610(7) . ?
C26 C25 1.372(8) . ?
C24 C25 1.377(8) . ?
C24 C23 1.391(7) . ?
B2 C38 1.610(7) . ?
C28 C29 1.424(7) . ?
C5 C6 1.356(7) . ?
C6 C7 1.369(7) . ?
C9 C10 1.403(8) . ?
C11 C31 1.3900 . ?
C11 C32 1.3900 . ?
C31 C30 1.3900 . ?
C30 C34 1.3900 . ?
C34 C33 1.3900 . ?
C33 C32 1.3900 . ?
C38 C35 1.3900 . ?
C38 C37 1.3900 . ?
C35 C36 1.3900 . ?
C36 C39 1.3900 . ?
C39 C40 1.3900 . ?
C40 C37 1.3900 . ?
